data_7043934
loop_
_publ_author_name
'Maity, Ayan'
'K\"olsch, Jonas'
'Na, Hanah'
'Teets, Thomas S.'

_publ_section_title
;
 Room temperature transmetallation from tris(pentafluorophenyl)borane to
 cyclometallated iridium(III)
;
_journal_name_full 'Dalton Trans.'
_journal_paper_doi 10.1039/C7DT02540H
_journal_year 2017
_chemical_formula_sum 'C45 H33 F5 Ir N3 S2'
_chemical_formula_weight 967.06
_space_group_crystal_system orthorhombic
_space_group_IT_number 61
_space_group_name_Hall '-P 2ac 2ab'
_space_group_name_H-M_alt 'P b c a'
_symmetry_space_group_name_Hall '-P 2ac 2ab'
_symmetry_space_group_name_H-M 'P b c a'
_atom_sites_solution_hydrogens geom
_audit_creation_method SHELXL-2014/7
_audit_update_record
;
2017-02-28 deposited with the CCDC.
2017-08-08 downloaded from the CCDC.
;
_cell_angle_alpha 90
_cell_angle_beta 90
_cell_angle_gamma 90
_cell_formula_units_Z 8
_cell_length_a 19.6492(18)
_cell_length_b 18.2345(16)
_cell_length_c 21.0900(19)
_cell_measurement_reflns_used 9898
_cell_measurement_temperature 123(2)
_cell_measurement_theta_max 27.61
_cell_measurement_theta_min 2.19
_cell_volume 7556.4(12)
_computing_cell_refinement 'Bruker SAINT'
_computing_data_collection 'Bruker APEX2'
_computing_data_reduction 'Bruker SAINT'
_computing_molecular_graphics 'Bruker SHELXTL'
_computing_publication_material 'Bruker SHELXTL'
_computing_structure_refinement 'SHELXL-2014/7 (Sheldrick, 2014)'
_computing_structure_solution 'SHELXS-97 (Sheldrick 2008)'
_diffrn_ambient_temperature 123(2)
_diffrn_measured_fraction_theta_full 1.000
_diffrn_measured_fraction_theta_max 0.997
_diffrn_measurement_device_type 'Bruker APEX-II CCD'
_diffrn_measurement_method '\f and \w scans'
_diffrn_radiation_type MoK\a
_diffrn_radiation_wavelength 0.71073
_diffrn_reflns_av_R_equivalents 0.0345
_diffrn_reflns_av_unetI/netI 0.0275
_diffrn_reflns_Laue_measured_fraction_full 1.000
_diffrn_reflns_Laue_measured_fraction_max 0.997
_diffrn_reflns_limit_h_max 25
_diffrn_reflns_limit_h_min -25
_diffrn_reflns_limit_k_max 20
_diffrn_reflns_limit_k_min -23
_diffrn_reflns_limit_l_max 27
_diffrn_reflns_limit_l_min -22
_diffrn_reflns_number 45278
_diffrn_reflns_point_group_measured_fraction_full 1.000
_diffrn_reflns_point_group_measured_fraction_max 0.997
_diffrn_reflns_theta_full 25.242
_diffrn_reflns_theta_max 27.609
_diffrn_reflns_theta_min 1.804
_exptl_absorpt_coefficient_mu 3.707
_exptl_absorpt_correction_T_max 0.7456
_exptl_absorpt_correction_T_min 0.6505
_exptl_absorpt_correction_type multi-scan
_exptl_absorpt_process_details sadabs
_exptl_crystal_density_diffrn 1.700
_exptl_crystal_description block
_exptl_crystal_F_000 3824
_exptl_crystal_recrystallization_method 'Re-crystallisation from solvent: chloroform and pentane'
_exptl_crystal_size_max 0.320
_exptl_crystal_size_mid 0.200
_exptl_crystal_size_min 0.190
_refine_diff_density_max 4.597
_refine_diff_density_min -3.680
_refine_diff_density_rms 0.150
_refine_ls_extinction_method none
_refine_ls_goodness_of_fit_ref 1.222
_refine_ls_hydrogen_treatment constr
_refine_ls_matrix_type full
_refine_ls_number_parameters 509
_refine_ls_number_reflns 8747
_refine_ls_number_restraints 15
_refine_ls_restrained_S_all 1.221
_refine_ls_R_factor_all 0.0605
_refine_ls_R_factor_gt 0.0532
_refine_ls_shift/su_max 0.003
_refine_ls_shift/su_mean 0.000
_refine_ls_structure_factor_coef Fsqd
_refine_ls_weighting_details 'w=1/[\s^2^(Fo^2^)+(0.0001P)^2^+89.6803P] where P=(Fo^2^+2Fc^2^)/3'
_refine_ls_weighting_scheme calc
_refine_ls_wR_factor_gt 0.1116
_refine_ls_wR_factor_ref 0.1140
_reflns_Friedel_coverage 0.000
_reflns_number_gt 7599
_reflns_number_total 8747
_reflns_threshold_expression 'I > 2\s(I)'
_cod_data_source_file c7dt02540h2.cif
_cod_data_source_block 8b
_cod_database_code 7043934
_shelx_shelxl_version_number 2014/7
_shelx_space_group_comment
; 
The symmetry employed for this shelxl refinement is uniquely defined 
by the following loop, which should always be used as a source of 
symmetry information in preference to the above space-group names. 
They are only intended as comments. 
;
_shelx_estimated_absorpt_t_min 0.383
_shelx_estimated_absorpt_t_max 0.539

loop_
_space_group_symop_operation_xyz
'x, y, z'
'-x+1/2, -y, z+1/2'
'-x, y+1/2, -z+1/2'
'x+1/2, -y+1/2, -z'
'-x, -y, -z'
'x-1/2, y, -z-1/2'
'x, -y-1/2, z-1/2'
'-x-1/2, y-1/2, z'

loop_
_atom_site_label
_atom_site_type_symbol
_atom_site_fract_x
_atom_site_fract_y
_atom_site_fract_z
_atom_site_U_iso_or_equiv
_atom_site_adp_type
_atom_site_occupancy
_atom_site_site_symmetry_order
_atom_site_calc_flag
_atom_site_refinement_flags_posn
_atom_site_refinement_flags_adp
Ir1 Ir 0.20104(2) 0.33820(2) 0.89166(2) 0.02201(8) Uani 1 1 d . .
S1 S 0.25756(9) 0.52697(10) 1.01886(8) 0.0287(4) Uani 1 1 d . .
S2 S 0.17405(11) 0.29050(11) 0.68377(8) 0.0376(4) Uani 1 1 d . .
F1 F 0.3477(2) 0.2582(2) 0.85017(18) 0.0307(9) Uani 1 1 d . .
F2 F 0.4394(2) 0.1813(3) 0.9127(2) 0.0475(12) Uani 1 1 d . .
F3 F 0.4214(3) 0.1467(3) 1.0372(3) 0.0644(17) Uani 1 1 d . .
F4 F 0.3045(3) 0.1907(3) 1.0971(2) 0.0576(14) Uani 1 1 d . .
F5 F 0.2102(2) 0.2664(3) 1.03539(19) 0.0397(11) Uani 1 1 d . .
N1 N 0.2069(3) 0.4116(3) 0.9658(2) 0.0250(11) Uani 1 1 d . .
N2 N 0.1967(3) 0.2861(3) 0.8042(2) 0.0240(11) Uani 1 1 d . .
N3 N 0.0746(3) 0.2410(3) 0.9246(2) 0.0266(12) Uani 1 1 d . .
C11 C 0.1662(4) 0.4258(4) 1.0190(3) 0.0310(16) Uani 1 1 d . .
C12 C 0.1088(4) 0.3869(6) 1.0382(4) 0.062(3) Uani 1 1 d . U
H12 H 0.0937 0.3450 1.0153 0.074 Uiso 1 1 calc R U
C13 C 0.0743(5) 0.4111(7) 1.0917(5) 0.071(3) Uani 1 1 d . U
H13 H 0.0348 0.3857 1.1053 0.085 Uiso 1 1 calc R U
C14 C 0.0961(5) 0.4712(6) 1.1257(5) 0.069(3) Uani 1 1 d . U
H14 H 0.0717 0.4856 1.1626 0.082 Uiso 1 1 calc R U
C15 C 0.1522(4) 0.5106(5) 1.1077(4) 0.0424(19) Uani 1 1 d . .
H15 H 0.1672 0.5519 1.1314 0.051 Uiso 1 1 calc R U
C16 C 0.1864(3) 0.4876(4) 1.0534(3) 0.0308(15) Uani 1 1 d . .
C20 C 0.2554(3) 0.4607(4) 0.9600(3) 0.0228(13) Uani 1 1 d . .
C21 C 0.2816(3) 0.4031(4) 0.8625(3) 0.0268(14) Uani 1 1 d . .
C22 C 0.3188(4) 0.4022(4) 0.8054(3) 0.0298(15) Uani 1 1 d . .
H22 H 0.3075 0.3672 0.7737 0.036 Uiso 1 1 calc R U
C23 C 0.3712(4) 0.4511(4) 0.7944(4) 0.0355(17) Uani 1 1 d . .
H23 H 0.3959 0.4484 0.7557 0.043 Uiso 1 1 calc R U
C24 C 0.3886(4) 0.5042(4) 0.8390(4) 0.0355(17) Uani 1 1 d . .
H24 H 0.4255 0.5368 0.8315 0.043 Uiso 1 1 calc R U
C25 C 0.3515(3) 0.5088(4) 0.8939(3) 0.0277(14) Uani 1 1 d . .
H25 H 0.3616 0.5459 0.9240 0.033 Uiso 1 1 calc R U
C26 C 0.2988(3) 0.4589(4) 0.9058(3) 0.0251(13) Uani 1 1 d . .
C31 C 0.2166(3) 0.2172(4) 0.7811(3) 0.0253(14) Uani 1 1 d . .
C32 C 0.2098(4) 0.2111(4) 0.7154(3) 0.0328(16) Uani 1 1 d . .
C33 C 0.2281(4) 0.1474(4) 0.6832(4) 0.0398(18) Uani 1 1 d . .
H33 H 0.2241 0.1442 0.6384 0.048 Uiso 1 1 calc R U
C34 C 0.2518(4) 0.0895(4) 0.7183(4) 0.0388(17) Uani 1 1 d . .
H34 H 0.2653 0.0456 0.6975 0.047 Uiso 1 1 calc R U
C35 C 0.2566(4) 0.0944(4) 0.7842(4) 0.0337(16) Uani 1 1 d . .
H35 H 0.2723 0.0532 0.8075 0.040 Uiso 1 1 calc R U
C36 C 0.2392(3) 0.1572(4) 0.8163(3) 0.0288(14) Uani 1 1 d . .
H36 H 0.2424 0.1596 0.8612 0.035 Uiso 1 1 calc R U
C40 C 0.1707(4) 0.3279(4) 0.7589(3) 0.0277(14) Uani 1 1 d . .
C41 C 0.1420(3) 0.4118(4) 0.8408(3) 0.0270(14) Uani 1 1 d . .
C42 C 0.1090(4) 0.4751(4) 0.8611(4) 0.0382(18) Uani 1 1 d . .
H42 H 0.1080 0.4867 0.9050 0.046 Uiso 1 1 calc R U
C43 C 0.0769(4) 0.5222(5) 0.8172(4) 0.0423(19) Uani 1 1 d . .
H43 H 0.0552 0.5655 0.8319 0.051 Uiso 1 1 calc R U
C44 C 0.0767(4) 0.5062(5) 0.7527(4) 0.0417(19) Uani 1 1 d . .
H44 H 0.0546 0.5381 0.7237 0.050 Uiso 1 1 calc R U
C45 C 0.1086(4) 0.4439(4) 0.7310(4) 0.0350(17) Uani 1 1 d . .
H45 H 0.1093 0.4327 0.6870 0.042 Uiso 1 1 calc R U
C46 C 0.1404(4) 0.3972(4) 0.7752(3) 0.0284(15) Uani 1 1 d . .
C50 C 0.1216(3) 0.2779(4) 0.9166(3) 0.0229(13) Uani 1 1 d . .
C51 C 0.0132(3) 0.2005(4) 0.9229(3) 0.0254(14) Uani 1 1 d . .
C52 C -0.0240(4) 0.2016(4) 0.8663(3) 0.0294(16) Uani 1 1 d . .
C53 C -0.0847(4) 0.1635(5) 0.8655(4) 0.047(2) Uani 1 1 d . .
H53 H -0.1115 0.1631 0.8279 0.056 Uiso 1 1 calc R U
C54 C -0.1072(5) 0.1259(5) 0.9183(4) 0.049(2) Uani 1 1 d . .
H54 H -0.1494 0.1006 0.9169 0.059 Uiso 1 1 calc R U
C55 C -0.0687(4) 0.1248(5) 0.9733(4) 0.042(2) Uani 1 1 d . .
H55 H -0.0844 0.0979 1.0089 0.050 Uiso 1 1 calc R U
C56 C -0.0080(4) 0.1624(5) 0.9770(3) 0.0345(17) Uani 1 1 d . .
C61 C 0.2733(3) 0.2690(4) 0.9389(3) 0.0260(14) Uani 1 1 d . .
C62 C 0.2670(4) 0.2482(4) 1.0017(3) 0.0283(14) Uani 1 1 d . .
C63 C 0.3152(5) 0.2079(4) 1.0358(3) 0.0379(18) Uani 1 1 d . .
C64 C 0.3727(4) 0.1849(4) 1.0061(4) 0.0389(18) Uani 1 1 d . .
C65 C 0.3818(4) 0.2033(4) 0.9432(4) 0.0343(17) Uani 1 1 d . .
C66 C 0.3339(3) 0.2442(4) 0.9122(3) 0.0260(14) Uani 1 1 d . .
C501 C 0.0002(4) 0.2447(4) 0.8084(3) 0.0354(17) Uani 1 1 d . .
H501 H 0.0493 0.2567 0.8154 0.042 Uiso 1 1 calc R U
C502 C -0.0042(7) 0.2007(5) 0.7474(5) 0.067(3) Uani 1 1 d . .
H50A H 0.0200 0.1541 0.7528 0.100 Uiso 1 1 calc R U
H50B H 0.0166 0.2285 0.7128 0.100 Uiso 1 1 calc R U
H50C H -0.0520 0.1909 0.7374 0.100 Uiso 1 1 calc R U
C503 C -0.0368(7) 0.3154(6) 0.8025(6) 0.085(4) Uani 1 1 d . .
H50D H -0.0851 0.3058 0.7947 0.128 Uiso 1 1 calc R U
H50E H -0.0179 0.3436 0.7671 0.128 Uiso 1 1 calc R U
H50F H -0.0318 0.3434 0.8419 0.128 Uiso 1 1 calc R U
C504 C 0.0344(4) 0.1662(6) 1.0381(4) 0.046(2) Uani 1 1 d . .
H504 H 0.0482 0.2187 1.0423 0.056 Uiso 1 1 calc R U
C505 C 0.0978(5) 0.1256(6) 1.0323(4) 0.057(2) Uani 1 1 d . .
H50G H 0.1255 0.1333 1.0704 0.085 Uiso 1 1 calc R U
H50H H 0.1228 0.1431 0.9950 0.085 Uiso 1 1 calc R U
H50I H 0.0879 0.0733 1.0275 0.085 Uiso 1 1 calc R U
C506 C -0.0016(5) 0.1489(7) 1.0964(4) 0.070(3) Uani 1 1 d . .
H50J H 0.0275 0.1603 1.1328 0.105 Uiso 1 1 calc R U
H50K H -0.0132 0.0966 1.0969 0.105 Uiso 1 1 calc R U
H50L H -0.0434 0.1781 1.0988 0.105 Uiso 1 1 calc R U

loop_
_atom_site_aniso_label
_atom_site_aniso_U_11
_atom_site_aniso_U_22
_atom_site_aniso_U_33
_atom_site_aniso_U_23
_atom_site_aniso_U_13
_atom_site_aniso_U_12
Ir1 0.01740(12) 0.03307(14) 0.01556(11) -0.00126(10) 0.00311(9) -0.00423(10)
S1 0.0285(9) 0.0293(9) 0.0283(8) -0.0032(7) 0.0046(7) -0.0044(7)
S2 0.0557(12) 0.0387(10) 0.0185(8) 0.0001(7) -0.0042(8) 0.0099(9)
F1 0.027(2) 0.041(2) 0.024(2) 0.0014(18) 0.0045(16) 0.0007(18)
F2 0.038(3) 0.053(3) 0.051(3) -0.011(2) -0.004(2) 0.018(2)
F3 0.081(4) 0.061(4) 0.051(3) 0.003(3) -0.023(3) 0.035(3)
F4 0.087(4) 0.062(3) 0.024(2) 0.009(2) -0.003(3) 0.010(3)
F5 0.038(2) 0.058(3) 0.023(2) 0.0039(19) 0.0103(18) -0.008(2)
N1 0.018(3) 0.037(3) 0.021(3) -0.003(2) 0.003(2) -0.001(2)
N2 0.023(3) 0.032(3) 0.017(2) 0.000(2) 0.002(2) 0.002(2)
N3 0.023(3) 0.041(3) 0.016(3) 0.004(2) -0.005(2) -0.008(3)
C11 0.023(3) 0.046(4) 0.024(3) -0.011(3) 0.007(3) -0.009(3)
C12 0.041(4) 0.098(7) 0.046(5) -0.043(4) 0.025(4) -0.042(5)
C13 0.049(4) 0.109(6) 0.056(5) -0.048(4) 0.035(4) -0.045(4)
C14 0.050(5) 0.102(7) 0.054(5) -0.048(4) 0.034(4) -0.037(5)
C15 0.038(4) 0.053(5) 0.036(4) -0.019(4) 0.008(4) -0.011(4)
C16 0.024(3) 0.040(4) 0.028(3) -0.006(3) 0.006(3) -0.003(3)
C20 0.018(3) 0.029(3) 0.021(3) 0.001(3) 0.000(2) 0.002(3)
C21 0.017(3) 0.037(4) 0.026(3) 0.006(3) 0.005(3) -0.001(3)
C22 0.030(4) 0.035(4) 0.025(3) 0.004(3) 0.006(3) 0.004(3)
C23 0.033(4) 0.045(4) 0.029(4) 0.009(3) 0.013(3) 0.002(3)
C24 0.030(4) 0.041(4) 0.036(4) 0.012(3) 0.008(3) -0.007(3)
C25 0.024(3) 0.030(3) 0.029(3) 0.006(3) -0.001(3) -0.004(3)
C26 0.021(3) 0.039(4) 0.015(3) 0.008(2) 0.000(2) 0.002(3)
C31 0.023(3) 0.032(4) 0.021(3) -0.001(3) 0.002(2) -0.003(3)
C32 0.042(4) 0.031(4) 0.025(3) 0.000(3) -0.003(3) 0.002(3)
C33 0.051(5) 0.043(5) 0.024(4) -0.005(3) 0.003(3) 0.002(4)
C34 0.048(5) 0.032(4) 0.037(4) -0.007(3) 0.006(4) 0.003(3)
C35 0.035(4) 0.031(4) 0.035(4) 0.004(3) -0.004(3) -0.003(3)
C36 0.025(3) 0.037(4) 0.025(3) 0.005(3) -0.001(3) -0.006(3)
C40 0.031(3) 0.033(4) 0.020(3) -0.005(3) 0.000(3) 0.001(3)
C41 0.021(3) 0.032(4) 0.027(3) 0.000(3) 0.000(3) -0.002(3)
C42 0.031(4) 0.044(5) 0.040(4) -0.017(4) -0.002(3) 0.010(3)
C43 0.032(4) 0.043(5) 0.053(5) -0.009(4) -0.002(4) 0.012(4)
C44 0.032(4) 0.045(5) 0.048(5) 0.002(4) -0.014(4) 0.009(4)
C45 0.032(4) 0.038(4) 0.035(4) -0.001(3) -0.010(3) 0.006(3)
C46 0.028(3) 0.032(4) 0.025(3) 0.000(3) -0.002(3) 0.002(3)
C50 0.019(3) 0.038(4) 0.011(3) -0.003(3) -0.002(2) -0.004(3)
C51 0.023(3) 0.029(4) 0.024(3) 0.005(3) -0.003(3) -0.008(3)
C52 0.033(4) 0.028(4) 0.027(3) 0.009(3) -0.013(3) -0.015(3)
C53 0.046(5) 0.053(5) 0.041(4) 0.015(4) -0.023(4) -0.029(4)
C54 0.042(5) 0.052(5) 0.053(5) 0.019(4) -0.017(4) -0.029(4)
C55 0.035(4) 0.049(5) 0.041(4) 0.020(4) -0.004(3) -0.014(4)
C56 0.024(3) 0.052(5) 0.027(3) 0.014(3) -0.004(3) -0.004(3)
C61 0.026(3) 0.033(4) 0.019(3) -0.004(3) 0.001(3) -0.013(3)
C62 0.033(4) 0.030(3) 0.022(3) 0.000(3) 0.001(3) -0.006(3)
C63 0.057(5) 0.032(4) 0.025(4) 0.004(3) -0.006(3) 0.001(4)
C64 0.051(5) 0.031(4) 0.034(4) 0.005(3) -0.014(4) 0.008(4)
C65 0.035(4) 0.033(4) 0.035(4) -0.008(3) -0.002(3) 0.000(3)
C66 0.026(3) 0.031(4) 0.021(3) -0.003(3) -0.004(3) -0.003(3)
C501 0.040(4) 0.040(4) 0.026(4) 0.013(3) -0.013(3) -0.016(3)
C502 0.112(9) 0.051(6) 0.037(5) 0.001(5) 0.019(5) -0.022(6)
C503 0.121(11) 0.061(7) 0.074(8) 0.038(6) 0.043(8) 0.020(7)
C504 0.027(4) 0.078(6) 0.034(4) 0.023(4) -0.008(3) -0.012(4)
C505 0.070(7) 0.059(6) 0.042(5) -0.009(4) 0.006(5) 0.001(5)
C506 0.061(6) 0.110(9) 0.039(5) -0.018(6) -0.011(4) 0.046(7)

loop_
_atom_type_symbol
_atom_type_description
_atom_type_scat_dispersion_real
_atom_type_scat_dispersion_imag
_atom_type_scat_source
C C 0.0033 0.0016 'International Tables Vol C Tables 4.2.6.8 and 6.1.1.4'
H H 0.0000 0.0000 'International Tables Vol C Tables 4.2.6.8 and 6.1.1.4'
N N 0.0061 0.0033 'International Tables Vol C Tables 4.2.6.8 and 6.1.1.4'
F F 0.0171 0.0103 'International Tables Vol C Tables 4.2.6.8 and 6.1.1.4'
S S 0.1246 0.1234 'International Tables Vol C Tables 4.2.6.8 and 6.1.1.4'
Ir Ir -1.4442 7.9887 'International Tables Vol C Tables 4.2.6.8 and 6.1.1.4'

loop_
_geom_angle_atom_site_label_1
_geom_angle_atom_site_label_2
_geom_angle_atom_site_label_3
_geom_angle
C50 Ir1 N1 101.7(2)
C50 Ir1 C21 177.5(3)
N1 Ir1 C21 79.2(3)
C50 Ir1 C41 93.2(3)
N1 Ir1 C41 90.2(2)
C21 Ir1 C41 84.5(3)
C50 Ir1 N2 87.1(2)
N1 Ir1 N2 166.7(2)
C21 Ir1 N2 91.7(2)
C41 Ir1 N2 79.2(2)
C50 Ir1 C61 94.1(3)
N1 Ir1 C61 89.6(2)
C21 Ir1 C61 88.2(3)
C41 Ir1 C61 172.6(3)
N2 Ir1 C61 99.9(2)
C16 S1 C20 89.6(3)
C40 S2 C32 89.6(3)
C20 N1 C11 111.3(6)
C20 N1 Ir1 114.3(4)
C11 N1 Ir1 134.0(5)
C40 N2 C31 111.9(5)
C40 N2 Ir1 113.1(4)
C31 N2 Ir1 135.0(4)
C50 N3 C51 169.1(6)
C12 C11 C16 119.3(7)
C12 C11 N1 126.9(7)
C16 C11 N1 113.7(6)
C13 C12 C11 118.0(8)
C14 C13 C12 121.7(8)
C15 C14 C13 121.5(8)
C14 C15 C16 117.3(7)
C15 C16 C11 122.2(7)
C15 C16 S1 127.7(6)
C11 C16 S1 110.2(5)
N1 C20 C26 119.5(6)
N1 C20 S1 115.2(5)
C26 C20 S1 125.2(5)
C26 C21 C22 116.0(6)
C26 C21 Ir1 113.8(5)
C22 C21 Ir1 130.1(6)
C23 C22 C21 121.5(7)
C22 C23 C24 121.2(7)
C25 C24 C23 118.9(7)
C24 C25 C26 120.3(7)
C25 C26 C21 122.0(6)
C25 C26 C20 124.7(6)
C21 C26 C20 113.2(6)
C36 C31 C32 119.7(7)
C36 C31 N2 127.3(6)
C32 C31 N2 112.9(6)
C33 C32 C31 121.7(7)
C33 C32 S2 127.7(6)
C31 C32 S2 110.6(6)
C34 C33 C32 117.9(7)
C33 C34 C35 120.7(7)
C36 C35 C34 121.8(7)
C35 C36 C31 118.1(6)
N2 C40 C46 119.6(6)
N2 C40 S2 114.7(5)
C46 C40 S2 125.6(5)
C42 C41 C46 116.6(7)
C42 C41 Ir1 129.7(6)
C46 C41 Ir1 113.5(5)
C41 C42 C43 120.7(7)
C44 C43 C42 121.0(7)
C45 C44 C43 119.8(8)
C44 C45 C46 118.8(7)
C45 C46 C41 123.0(7)
C45 C46 C40 123.9(6)
C41 C46 C40 113.0(6)
N3 C50 Ir1 172.9(5)
C56 C51 C52 123.1(6)
C56 C51 N3 119.5(6)
C52 C51 N3 117.4(6)
C53 C52 C51 117.1(6)
C53 C52 C501 121.2(6)
C51 C52 C501 121.7(6)
C54 C53 C52 121.0(7)
C53 C54 C55 120.6(7)
C56 C55 C54 120.8(7)
C55 C56 C51 117.3(6)
C55 C56 C504 122.6(7)
C51 C56 C504 120.0(6)
C62 C61 C66 112.0(7)
C62 C61 Ir1 123.1(5)
C66 C61 Ir1 124.7(5)
F5 C62 C61 120.4(6)
F5 C62 C63 114.4(6)
C61 C62 C63 125.2(7)
F4 C63 C64 120.0(7)
F4 C63 C62 120.7(8)
C64 C63 C62 119.2(7)
F3 C64 C63 121.6(7)
F3 C64 C65 120.0(8)
C63 C64 C65 118.4(7)
F2 C65 C66 120.5(7)
F2 C65 C64 119.3(7)
C66 C65 C64 120.2(7)
F1 C66 C65 115.1(6)
F1 C66 C61 119.9(6)
C65 C66 C61 125.0(7)
C503 C501 C502 111.2(8)
C503 C501 C52 111.1(7)
C502 C501 C52 112.7(7)
C506 C504 C505 112.3(8)
C506 C504 C56 115.9(7)
C505 C504 C56 111.8(8)

loop_
_geom_bond_atom_site_label_1
_geom_bond_atom_site_label_2
_geom_bond_distance
Ir1 C50 1.980(6)
Ir1 N1 2.062(5)
Ir1 C21 2.071(7)
Ir1 C41 2.073(7)
Ir1 N2 2.077(5)
Ir1 C61 2.145(7)
S1 C16 1.732(7)
S1 C20 1.733(7)
S2 C40 1.727(7)
S2 C32 1.742(7)
F1 C66 1.361(7)
F2 C65 1.361(9)
F3 C64 1.352(9)
F4 C63 1.345(8)
F5 C62 1.364(8)
N1 C20 1.315(8)
N1 C11 1.401(8)
N2 C40 1.325(9)
N2 C31 1.403(9)
N3 C50 1.156(8)
N3 C51 1.414(8)
C11 C12 1.392(10)
C11 C16 1.399(10)
C12 C13 1.389(11)
C13 C14 1.377(13)
C14 C15 1.369(12)
C15 C16 1.393(10)
C20 C26 1.425(8)
C21 C26 1.408(10)
C21 C22 1.408(9)
C22 C23 1.382(10)
C23 C24 1.393(11)
C24 C25 1.370(10)
C25 C26 1.401(9)
C31 C36 1.395(10)
C31 C32 1.397(9)
C32 C33 1.391(10)
C33 C34 1.370(11)
C34 C35 1.397(10)
C35 C36 1.372(10)
C40 C46 1.437(10)
C41 C42 1.391(10)
C41 C46 1.410(9)
C42 C43 1.411(11)
C43 C44 1.392(12)
C44 C45 1.375(11)
C45 C46 1.408(10)
C51 C56 1.398(9)
C51 C52 1.401(9)
C52 C53 1.380(10)
C52 C501 1.529(9)
C53 C54 1.380(11)
C54 C55 1.384(11)
C55 C56 1.378(10)
C56 C504 1.537(10)
C61 C62 1.383(9)
C61 C66 1.392(10)
C62 C63 1.398(10)
C63 C64 1.360(12)
C64 C65 1.380(11)
C65 C66 1.367(10)
C501 C503 1.485(13)
C501 C502 1.518(12)
C504 C506 1.453(12)
C504 C505 1.453(13)
